data_2221112
loop_
_publ_author_name
'Sun, Zhen-Hai'
'Meng, Ling-Bo'
'Lin, Hua'

_publ_section_title Diaquabis[5-(2-pyridyl)-1<i>H</i>-tetrazolato-\k^2^<i>N</i>^1^,<i>N</i>^5^]cobalt(II)
_journal_coeditor_code IM2097
_journal_issue 3
_journal_name_full 'Acta Crystallographica Section E'
_journal_page_first m280
_journal_paper_doi 10.1107/S160053680900470X
_journal_volume 65
_journal_year 2009
_chemical_formula_iupac '[Co (C6 H4 N5)2 (H2 O)2]'
_chemical_formula_moiety 'C12 H12 Co N10 O2'
_chemical_formula_sum 'C12 H12 Co N10 O2'
_chemical_formula_weight 387.25
_chemical_name_systematic
;
Diaquabis[5-(2-pyridyl)-1<i>H</i>tetrazolato-
\k^2^<i>N</i>^1^,<i>N</i>^5^]cobalt(II)
;
_space_group_IT_number 14
_symmetry_cell_setting monoclinic
_symmetry_space_group_name_Hall '-P 2ybc'
_symmetry_space_group_name_H-M 'P 1 21/c 1'
_atom_sites_solution_hydrogens geom
_atom_sites_solution_primary direct
_atom_sites_solution_secondary difmap
_audit_creation_method SHELXL-97
_cell_angle_alpha 90.00
_cell_angle_beta 95.990(10)
_cell_angle_gamma 90.00
_cell_formula_units_Z 2
_cell_length_a 7.999(2)
_cell_length_b 12.870(3)
_cell_length_c 7.168(2)
_cell_measurement_reflns_used 1346
_cell_measurement_temperature 296(2)
_cell_measurement_theta_max 25.49
_cell_measurement_theta_min 2.56
_cell_volume 733.9(3)
_computing_cell_refinement 'SAINT-Plus (Bruker, 2001)'
_computing_data_collection 'APEX2 (Bruker, 2004)'
_computing_data_reduction 'SAINT-Plus (Bruker, 2001)'
_computing_molecular_graphics 'SHELXTL (Sheldrick, 2008)'
_computing_publication_material 'SHELXTL (Sheldrick, 2008)'
_computing_structure_refinement 'SHELXL97 (Sheldrick, 2008)'
_computing_structure_solution 'SHELXS97 (Sheldrick, 2008)'
_diffrn_ambient_temperature 296(2)
_diffrn_measured_fraction_theta_full 0.983
_diffrn_measured_fraction_theta_max 0.983
_diffrn_measurement_device_type 'Bruker APEXII CCD area-detector'
_diffrn_measurement_method '\f and \w'
_diffrn_radiation_monochromator graphite
_diffrn_radiation_source 'fine-focus sealed tube'
_diffrn_radiation_type MoK\a
_diffrn_radiation_wavelength 0.71073
_diffrn_reflns_av_R_equivalents 0.0122
_diffrn_reflns_av_sigmaI/netI 0.0129
_diffrn_reflns_limit_h_max 7
_diffrn_reflns_limit_h_min -9
_diffrn_reflns_limit_k_max 12
_diffrn_reflns_limit_k_min -15
_diffrn_reflns_limit_l_max 7
_diffrn_reflns_limit_l_min -8
_diffrn_reflns_number 3854
_diffrn_reflns_theta_full 25.49
_diffrn_reflns_theta_max 25.49
_diffrn_reflns_theta_min 2.56
_diffrn_standards_decay_% 0
_diffrn_standards_interval_count 0
_diffrn_standards_interval_time 0
_diffrn_standards_number 0
_exptl_absorpt_coefficient_mu 1.204
_exptl_absorpt_correction_T_max 0.9099
_exptl_absorpt_correction_T_min 0.8690
_exptl_absorpt_correction_type multi-scan
_exptl_absorpt_process_details '(SADABS; Bruker, 2001)'
_exptl_crystal_colour red
_exptl_crystal_density_diffrn 1.752
_exptl_crystal_density_method 'not measured'
_exptl_crystal_description block
_exptl_crystal_F_000 394
_exptl_crystal_size_max 0.12
_exptl_crystal_size_mid 0.10
_exptl_crystal_size_min 0.08
_refine_diff_density_max 0.290
_refine_diff_density_min -0.385
_refine_ls_extinction_coef 0.032(2)
_refine_ls_extinction_expression Fc^*^=kFc[1+0.001xFc^2^\l^3^/sin(2\q)]^-1/4^
_refine_ls_extinction_method 'SHELXL97 (Sheldrick, 2008)'
_refine_ls_goodness_of_fit_ref 0.998
_refine_ls_hydrogen_treatment mixed
_refine_ls_matrix_type full
_refine_ls_number_parameters 122
_refine_ls_number_reflns 1346
_refine_ls_number_restraints 3
_refine_ls_restrained_S_all 0.996
_refine_ls_R_factor_all 0.0274
_refine_ls_R_factor_gt 0.0261
_refine_ls_shift/su_max 0.000
_refine_ls_shift/su_mean 0.000
_refine_ls_structure_factor_coef Fsqd
_refine_ls_weighting_details 'calc w=1/[\s^2^(Fo^2^)+(0.036P)^2^+0.7827P] where P=(Fo^2^+2Fc^2^)/3'
_refine_ls_weighting_scheme calc
_refine_ls_wR_factor_gt 0.0723
_refine_ls_wR_factor_ref 0.0734
_reflns_number_gt 1270
_reflns_number_total 1346
_reflns_threshold_expression I>2\s(I)
_cod_data_source_file im2097.cif
_cod_data_source_block I
_cod_depositor_comments
;
The following automatic conversions were performed:
'_symmetry_cell_setting' value 'Monoclinic' changed to 'monoclinic'
according to '/home/saulius/struct/CIF-dictionaries/cif_core.dic'
dictionary named 'cif_core.dic' version 2.4.1 from 2010-06-29.

Automatic conversion script
Id: cif_fix_enum 1527 2010-12-29 10:47:43Z saulius 

The following automatic conversions were performed:

'_symmetry_cell_setting' value 'Monoclinic' changed to 'monoclinic'
according to /home/saulius/struct/CIF-dictionaries/cif_core.dic
dictionary named 'cif_core.dic' version 2.4.1 from 2010-06-29.

Automatic conversion script
Id: cif_fix_values 1715 2011-07-08 13:25:40Z adriana 
;
_cod_original_cell_volume 733.8(3)
_cod_original_sg_symbol_H-M 'P 21/c'
_cod_database_code 2221112
_cod_database_fobs_code 2221112

loop_
_symmetry_equiv_pos_as_xyz
'x, y, z'
'-x, y+1/2, -z+1/2'
'-x, -y, -z'
'x, -y-1/2, z-1/2'

loop_
_atom_site_type_symbol
_atom_site_label
_atom_site_fract_x
_atom_site_fract_y
_atom_site_fract_z
_atom_site_U_iso_or_equiv
_atom_site_adp_type
_atom_site_calc_flag
_atom_site_refinement_flags
_atom_site_occupancy
_atom_site_disorder_assembly
_atom_site_disorder_group
Co Co1 1.0000 0.0000 0.0000 0.02558(17) Uani d S 1 . .
C C1 0.9245(2) 0.22105(14) 0.0495(2) 0.0238(4) Uani d . 1 . .
C C2 0.7797(2) 0.17179(15) 0.1175(2) 0.0252(4) Uani d . 1 . .
C C3 0.6476(3) 0.22658(19) 0.1749(3) 0.0362(5) Uani d . 1 . .
H H3 0.6448 0.2988 0.1690 0.043 Uiso calc R 1 . .
C C4 0.5198(3) 0.1717(2) 0.2411(3) 0.0459(6) Uani d . 1 . .
H H7 0.4276 0.2062 0.2805 0.055 Uiso calc R 1 . .
C C5 0.5285(3) 0.0653(2) 0.2492(4) 0.0473(6) Uani d . 1 . .
H H6 0.4434 0.0273 0.2963 0.057 Uiso calc R 1 . .
C C6 0.6639(3) 0.01547(19) 0.1872(3) 0.0377(5) Uani d . 1 . .
H H5 0.6690 -0.0567 0.1921 0.045 Uiso calc R 1 . .
N N1 0.9563(2) 0.32120(13) 0.0376(2) 0.0303(4) Uani d . 1 . .
N N2 1.1049(2) 0.32543(13) -0.0308(2) 0.0316(4) Uani d . 1 . .
N N3 1.1587(2) 0.23204(13) -0.0591(2) 0.0290(4) Uani d . 1 . .
N N4 1.0465(2) 0.16372(12) -0.0086(2) 0.0246(4) Uani d . 1 . .
N N5 0.7867(2) 0.06737(13) 0.1208(2) 0.0270(4) Uani d . 1 . .
O O1W 1.13421(19) -0.00907(10) 0.2663(2) 0.0275(3) Uani d D 1 . .
H H1W 1.108(5) -0.0604(13) 0.324(4) 0.080 Uiso d D 1 . .
H H2W 1.141(5) 0.0450(12) 0.326(4) 0.080 Uiso d D 1 . .

loop_
_atom_site_aniso_label
_atom_site_aniso_U_11
_atom_site_aniso_U_22
_atom_site_aniso_U_33
_atom_site_aniso_U_12
_atom_site_aniso_U_13
_atom_site_aniso_U_23
Co1 0.0296(2) 0.0178(2) 0.0309(2) -0.00067(13) 0.01065(16) -0.00120(13)
C1 0.0315(10) 0.0199(9) 0.0195(8) 0.0036(7) 0.0005(7) -0.0013(7)
C2 0.0291(10) 0.0273(10) 0.0190(9) 0.0042(8) 0.0011(7) -0.0026(7)
C3 0.0361(12) 0.0399(12) 0.0325(11) 0.0140(9) 0.0033(9) -0.0038(9)
C4 0.0289(11) 0.0691(18) 0.0408(13) 0.0128(11) 0.0090(9) -0.0086(12)
C5 0.0300(12) 0.0680(18) 0.0465(13) -0.0078(11) 0.0160(10) -0.0051(12)
C6 0.0344(12) 0.0375(12) 0.0431(13) -0.0079(9) 0.0125(10) -0.0014(9)
N1 0.0448(10) 0.0194(8) 0.0263(9) 0.0029(7) 0.0020(7) 0.0005(7)
N2 0.0447(10) 0.0207(8) 0.0295(9) -0.0039(7) 0.0038(7) 0.0018(7)
N3 0.0371(9) 0.0218(8) 0.0289(8) -0.0062(7) 0.0070(7) 0.0005(7)
N4 0.0304(8) 0.0177(8) 0.0267(8) -0.0016(7) 0.0081(6) -0.0003(6)
N5 0.0271(8) 0.0272(9) 0.0278(8) 0.0000(7) 0.0084(7) -0.0021(6)
O1W 0.0340(8) 0.0203(7) 0.0289(7) -0.0014(6) 0.0073(6) -0.0008(5)

loop_
_atom_type_symbol
_atom_type_description
_atom_type_scat_dispersion_real
_atom_type_scat_dispersion_imag
_atom_type_scat_source
C C 0.0033 0.0016 'International Tables Vol C Tables 4.2.6.8 and 6.1.1.4'
H H 0.0000 0.0000 'International Tables Vol C Tables 4.2.6.8 and 6.1.1.4'
N N 0.0061 0.0033 'International Tables Vol C Tables 4.2.6.8 and 6.1.1.4'
O O 0.0106 0.0060 'International Tables Vol C Tables 4.2.6.8 and 6.1.1.4'
Co Co 0.3494 0.9721 'International Tables Vol C Tables 4.2.6.8 and 6.1.1.4'

loop_
_geom_angle_atom_site_label_1
_geom_angle_atom_site_label_2
_geom_angle_atom_site_label_3
_geom_angle_site_symmetry_1
_geom_angle_site_symmetry_3
_geom_angle
_geom_angle_publ_flag
O1W Co1 O1W 3_755 . 180.00(8) ?
O1W Co1 N4 3_755 3_755 90.41(6) ?
O1W Co1 N4 . 3_755 89.59(6) ?
O1W Co1 N4 3_755 . 89.59(6) ?
O1W Co1 N4 . . 90.41(6) ?
N4 Co1 N4 3_755 . 180.000(15) ?
O1W Co1 N5 3_755 3_755 90.47(6) ?
O1W Co1 N5 . 3_755 89.53(6) ?
N4 Co1 N5 3_755 3_755 76.39(6) ?
N4 Co1 N5 . 3_755 103.61(6) ?
O1W Co1 N5 3_755 . 89.53(6) ?
O1W Co1 N5 . . 90.47(6) ?
N4 Co1 N5 3_755 . 103.61(6) ?
N4 Co1 N5 . . 76.39(6) ?
N5 Co1 N5 3_755 . 180.00(11) ?
N1 C1 N4 . . 111.76(18) ?
N1 C1 C2 . . 128.05(18) ?
N4 C1 C2 . . 120.19(18) ?
N5 C2 C3 . . 122.8(2) ?
N5 C2 C1 . . 114.22(17) ?
C3 C2 C1 . . 123.0(2) ?
C4 C3 C2 . . 117.8(2) ?
C4 C3 H3 . . 121.1 ?
C2 C3 H3 . . 121.1 ?
C3 C4 C5 . . 119.6(2) ?
C3 C4 H7 . . 120.2 ?
C5 C4 H7 . . 120.2 ?
C6 C5 C4 . . 119.4(2) ?
C6 C5 H6 . . 120.3 ?
C4 C5 H6 . . 120.3 ?
N5 C6 C5 . . 121.6(2) ?
N5 C6 H5 . . 119.2 ?
C5 C6 H5 . . 119.2 ?
C1 N1 N2 . . 104.43(16) ?
N3 N2 N1 . . 110.03(15) ?
N2 N3 N4 . . 108.90(16) ?
C1 N4 N3 . . 104.89(16) ?
C1 N4 Co1 . . 113.77(13) ?
N3 N4 Co1 . . 141.31(13) ?
C6 N5 C2 . . 118.81(18) ?
C6 N5 Co1 . . 126.01(15) ?
C2 N5 Co1 . . 115.11(13) ?
Co1 O1W H1W . . 112(2) ?
Co1 O1W H2W . . 115(2) ?
H1W O1W H2W . . 115.5(19) ?

loop_
_geom_bond_atom_site_label_1
_geom_bond_atom_site_label_2
_geom_bond_site_symmetry_2
_geom_bond_distance
_geom_bond_publ_flag
Co1 O1W 3_755 2.0932(16) ?
Co1 O1W . 2.0932(16) ?
Co1 N4 3_755 2.1416(16) ?
Co1 N4 . 2.1416(16) ?
Co1 N5 3_755 2.1726(16) ?
Co1 N5 . 2.1726(16) ?
C1 N1 . 1.318(3) ?
C1 N4 . 1.325(3) ?
C1 C2 . 1.448(3) ?
C2 N5 . 1.345(3) ?
C2 C3 . 1.369(3) ?
C3 C4 . 1.368(4) ?
C3 H3 . 0.9300 ?
C4 C5 . 1.372(4) ?
C4 H7 . 0.9300 ?
C5 C6 . 1.371(3) ?
C5 H6 . 0.9300 ?
C6 N5 . 1.317(3) ?
C6 H5 . 0.9300 ?
N1 N2 . 1.333(3) ?
N2 N3 . 1.300(3) ?
N3 N4 . 1.333(2) ?
O1W H1W . 0.817(10) ?
O1W H2W . 0.815(10) ?

loop_
_geom_hbond_atom_site_label_D
_geom_hbond_atom_site_label_H
_geom_hbond_atom_site_label_A
_geom_hbond_site_symmetry_A
_geom_hbond_distance_DH
_geom_hbond_distance_HA
_geom_hbond_distance_DA
_geom_hbond_angle_DHA
O1W H2W N2 4_566 0.820(10) 2.000(10) 2.798(2) 168(4)
O1W H1W N1 2_745 0.820(10) 1.920(10) 2.736(2) 179(3)
